data_1565625
loop_
_publ_author_name
'Liu, Kang'
'Zhang, Junhua'
'Huo, Shuaicong'
'Dong, Qing'
'Hao, Zhiqiang'
'Han, Zhangang'
'Lu, Guo-Liang'
'Lin, Jin'

_publ_section_title
;
 Highly efficient oxidation of alcohols catalyzed by Ru(II) carbonyl
 complexes bearing salicylaldiminato ligands
;
_journal_name_full 'Inorganica Chimica Acta'
_journal_page_first 119224
_journal_paper_doi 10.1016/j.ica.2019.119224
_journal_volume 500
_journal_year 2020
_chemical_formula_sum 'C44 H50 Br2 N2 O4 Ru'
_chemical_formula_weight 931.75
_space_group_IT_number 14
_space_group_name_Hall '-P 2ybc'
_space_group_name_H-M_alt 'P 1 21/c 1'
_symmetry_cell_setting monoclinic
_symmetry_space_group_name_H-M 'P 1 21/c 1'
_atom_sites_solution_hydrogens geom
_atom_sites_solution_primary direct
_atom_sites_solution_secondary difmap
_audit_creation_method SHELXL-97
_cell_angle_alpha 90.00
_cell_angle_beta 90.801(2)
_cell_angle_gamma 90.00
_cell_formula_units_Z 4
_cell_length_a 10.7420(11)
_cell_length_b 29.067(3)
_cell_length_c 14.7649(14)
_cell_measurement_reflns_used 4041
_cell_measurement_temperature 298(2)
_cell_measurement_theta_max 23.616
_cell_measurement_theta_min 2.433
_cell_volume 4609.7(8)
_computing_cell_refinement 'Bruker SMART'
_computing_data_collection 'Bruker SMART'
_computing_data_reduction 'Bruker SAINT'
_computing_molecular_graphics 'Bruker SHELXTL'
_computing_publication_material 'Bruker SHELXTL'
_computing_structure_refinement 'SHELXL-97 (Sheldrick, 1997)'
_computing_structure_solution 'SHELXS-97 (Sheldrick, 1990)'
_diffrn_ambient_temperature 298(2)
_diffrn_measured_fraction_theta_full 0.991
_diffrn_measured_fraction_theta_max 0.991
_diffrn_measurement_device_type 'CCD area detector'
_diffrn_measurement_method 'phi and omega scans'
_diffrn_radiation_monochromator graphite
_diffrn_radiation_source 'fine-focus sealed tube'
_diffrn_radiation_type MoK\a
_diffrn_radiation_wavelength 0.71073
_diffrn_reflns_av_R_equivalents 0.1112
_diffrn_reflns_av_sigmaI/netI 0.1687
_diffrn_reflns_limit_h_max 12
_diffrn_reflns_limit_h_min -12
_diffrn_reflns_limit_k_max 34
_diffrn_reflns_limit_k_min -31
_diffrn_reflns_limit_l_max 17
_diffrn_reflns_limit_l_min -17
_diffrn_reflns_number 22263
_diffrn_reflns_theta_full 25.02
_diffrn_reflns_theta_max 25.02
_diffrn_reflns_theta_min 2.43
_exptl_absorpt_coefficient_mu 2.113
_exptl_absorpt_correction_T_max 0.7563
_exptl_absorpt_correction_T_min 0.4779
_exptl_absorpt_correction_type multi-scan
_exptl_absorpt_process_details sadabs
_exptl_crystal_colour yellow
_exptl_crystal_density_diffrn 1.344
_exptl_crystal_density_method 'not measured'
_exptl_crystal_description block
_exptl_crystal_F_000 1900
_exptl_crystal_size_max 0.41
_exptl_crystal_size_mid 0.40
_exptl_crystal_size_min 0.14
_platon_squeeze_details
;
;
_refine_diff_density_max 3.520
_refine_diff_density_min -2.938
_refine_diff_density_rms 0.272
_refine_ls_extinction_coef 0.0043(10)
_refine_ls_extinction_expression Fc^*^=kFc[1+0.001xFc^2^\l^3^/sin(2\q)]^-1/4^
_refine_ls_extinction_method SHELXL
_refine_ls_goodness_of_fit_ref 1.323
_refine_ls_hydrogen_treatment mixed
_refine_ls_matrix_type full
_refine_ls_number_parameters 491
_refine_ls_number_reflns 8067
_refine_ls_number_restraints 0
_refine_ls_restrained_S_all 1.323
_refine_ls_R_factor_all 0.1928
_refine_ls_R_factor_gt 0.1357
_refine_ls_shift/su_max 0.001
_refine_ls_shift/su_mean 0.000
_refine_ls_structure_factor_coef Fsqd
_refine_ls_weighting_details 'calc w=1/[\s^2^(Fo^2^)+(0.1920P)^2^+0.0000P] where P=(Fo^2^+2Fc^2^)/3'
_refine_ls_weighting_scheme calc
_refine_ls_wR_factor_gt 0.3960
_refine_ls_wR_factor_ref 0.4169
_reflns_number_gt 4122
_reflns_number_total 8067
_reflns_threshold_expression >2sigma(I)
_cod_data_source_file cif-1e.cif
_cod_data_source_block 180616c
_cod_depositor_comments
;
The following automatic conversions were performed:

data item '_symmetry_cell_setting' value 'Monoclinic' was changed to
'monoclinic' in accordance with the built-in table derived from the
CIF Core dictionary named 'cif_core.dic' version 2.4.5 last updated
on 2014-11-21.

data item '_exptl_crystal_density_meas' value 'none' was changed to
'?' -- the value is perceived as not measured.

Automatic conversion script
Id: cif_fix_values 8738 2021-04-28 16:35:53Z antanas 
;
_cod_original_cell_volume 4609.6(8)
_cod_original_sg_symbol_H-M P2(1)/c
_cod_database_code 1565625

loop_
_symmetry_equiv_pos_as_xyz
'x, y, z'
'-x, y+1/2, -z+1/2'
'-x, -y, -z'
'x, -y-1/2, z-1/2'

loop_
_atom_site_label
_atom_site_type_symbol
_atom_site_fract_x
_atom_site_fract_y
_atom_site_fract_z
_atom_site_U_iso_or_equiv
_atom_site_adp_type
_atom_site_occupancy
_atom_site_symmetry_multiplicity
_atom_site_calc_flag
_atom_site_refinement_flags
_atom_site_disorder_assembly
_atom_site_disorder_group
Ru1 Ru 0.28369(10) 0.24253(4) 0.80543(8) 0.0222(4) Uani 1 1 d . . .
Br1 Br -0.2783(2) 0.36827(10) 0.6616(3) 0.1156(13) Uani 1 1 d . . .
Br2 Br 0.8434(2) 0.36807(8) 0.9507(3) 0.1078(12) Uani 1 1 d . . .
N1 N 0.1814(10) 0.2398(4) 0.6943(8) 0.024(3) Uani 1 1 d . . .
N2 N 0.4194(10) 0.2355(4) 0.9138(8) 0.026(3) Uani 1 1 d . . .
O1 O 0.3910(9) 0.1916(3) 0.7528(7) 0.035(3) Uani 1 1 d . . .
O2 O 0.1772(9) 0.1919(3) 0.8618(7) 0.036(3) Uani 1 1 d . . .
O3 O 0.4432(13) 0.3113(5) 0.7110(10) 0.079(5) Uani 1 1 d . . .
O4 O 0.1329(12) 0.3129(5) 0.9033(10) 0.076(5) Uani 1 1 d . . .
C1 C 0.1607(12) 0.2042(5) 0.6417(10) 0.028(4) Uani 1 1 d . . .
H1 H 0.0891 0.2036 0.6055 0.033 Uiso 1 1 calc R . .
C2 C 0.2511(13) 0.1636(5) 0.6380(10) 0.030(4) Uani 1 1 d . . .
C3 C 0.3595(13) 0.1599(5) 0.6892(10) 0.031(4) Uani 1 1 d . . .
C4 C 0.4377(14) 0.1246(5) 0.6692(11) 0.034(4) Uani 1 1 d . . .
C5 C 0.3959(15) 0.0924(6) 0.6142(11) 0.040(4) Uani 1 1 d . . .
H5 H 0.4472 0.0669 0.6073 0.048 Uiso 1 1 calc R . .
C6 C 0.2884(14) 0.0917(5) 0.5665(11) 0.038(4) Uani 1 1 d . . .
C7 C 0.2131(14) 0.1283(5) 0.5761(11) 0.036(4) Uani 1 1 d . . .
H7 H 0.1387 0.1306 0.5435 0.043 Uiso 1 1 calc R . .
C8 C 0.5620(14) 0.1193(6) 0.7229(11) 0.039(4) Uani 1 1 d . . .
C9 C 0.5429(14) 0.1197(6) 0.8270(11) 0.042(4) Uani 1 1 d . . .
H9A H 0.4851 0.0959 0.8430 0.063 Uiso 1 1 calc R . .
H9B H 0.5105 0.1490 0.8450 0.063 Uiso 1 1 calc R . .
H9C H 0.6212 0.1143 0.8573 0.063 Uiso 1 1 calc R . .
C10 C 0.6426(17) 0.1664(6) 0.6996(13) 0.061(6) Uani 1 1 d . . .
H10A H 0.7262 0.1631 0.7224 0.091 Uiso 1 1 calc R . .
H10B H 0.6041 0.1925 0.7277 0.091 Uiso 1 1 calc R . .
H10C H 0.6439 0.1709 0.6352 0.091 Uiso 1 1 calc R . .
C11 C 0.6431(17) 0.0811(7) 0.6850(14) 0.064(6) Uani 1 1 d . . .
H11A H 0.7253 0.0833 0.7109 0.096 Uiso 1 1 calc R . .
H11B H 0.6474 0.0841 0.6204 0.096 Uiso 1 1 calc R . .
H11C H 0.6076 0.0518 0.6998 0.096 Uiso 1 1 calc R . .
C12 C 0.2553(17) 0.0510(6) 0.5040(13) 0.049(5) Uani 1 1 d . . .
C13 C 0.247(2) 0.0078(7) 0.5552(16) 0.080(7) Uani 1 1 d . . .
H13A H 0.2131 -0.0158 0.5170 0.119 Uiso 1 1 calc R . .
H13B H 0.1948 0.0122 0.6065 0.119 Uiso 1 1 calc R . .
H13C H 0.3291 -0.0011 0.5756 0.119 Uiso 1 1 calc R . .
C14 C 0.345(2) 0.0433(7) 0.4355(15) 0.081(7) Uani 1 1 d . . .
H14A H 0.4109 0.0655 0.4416 0.121 Uiso 1 1 calc R . .
H14B H 0.3061 0.0464 0.3769 0.121 Uiso 1 1 calc R . .
H14C H 0.3789 0.0129 0.4418 0.121 Uiso 1 1 calc R . .
C15 C 0.1220(19) 0.0592(7) 0.4551(16) 0.082(8) Uani 1 1 d . . .
H15A H 0.1339 0.0742 0.3979 0.123 Uiso 1 1 calc R . .
H15B H 0.0713 0.0782 0.4928 0.123 Uiso 1 1 calc R . .
H15C H 0.0815 0.0301 0.4454 0.123 Uiso 1 1 calc R . .
C16 C 0.0542(13) 0.2678(5) 0.6872(11) 0.031(4) Uani 1 1 d . . .
C17 C 0.0709(14) 0.3127(5) 0.6745(11) 0.038(4) Uani 1 1 d . . .
H17 H 0.1524 0.3230 0.6686 0.045 Uiso 1 1 calc R . .
C18 C -0.0194(15) 0.3445(6) 0.6695(12) 0.047(5) Uani 1 1 d . . .
H18 H -0.0019 0.3758 0.6665 0.056 Uiso 1 1 calc R . .
C19 C -0.1423(15) 0.3276(6) 0.6692(13) 0.048(5) Uani 1 1 d . . .
C20 C -0.1680(15) 0.2815(6) 0.6850(13) 0.047(5) Uani 1 1 d . . .
H20 H -0.2494 0.2706 0.6869 0.057 Uiso 1 1 calc R . .
C21 C -0.0633(14) 0.2512(5) 0.6985(12) 0.041(4) Uani 1 1 d . . .
H21 H -0.0756 0.2206 0.7147 0.050 Uiso 1 1 calc R . .
C22 C 0.4044(13) 0.1992(5) 0.9696(11) 0.033(4) Uani 1 1 d . . .
H22 H 0.4643 0.1978 1.0156 0.039 Uiso 1 1 calc R . .
C23 C 0.3225(12) 0.1650(5) 0.9729(10) 0.028(4) Uani 1 1 d . . .
C24 C 0.2095(13) 0.1633(5) 0.9191(11) 0.033(4) Uani 1 1 d . . .
C25 C 0.1233(13) 0.1248(5) 0.9344(11) 0.036(4) Uani 1 1 d . . .
C26 C 0.1603(14) 0.0909(5) 1.0019(11) 0.036(4) Uani 1 1 d . . .
H26 H 0.1048 0.0674 1.0153 0.044 Uiso 1 1 calc R . .
C27 C 0.2752(14) 0.0919(5) 1.0479(11) 0.036(4) Uani 1 1 d . . .
C28 C 0.3500(13) 0.1296(5) 1.0344(11) 0.033(4) Uani 1 1 d . . .
H28 H 0.4235 0.1317 1.0681 0.039 Uiso 1 1 calc R . .
C29 C -0.0061(14) 0.1222(6) 0.8925(12) 0.042(4) Uani 1 1 d . . .
C30 C -0.0795(14) 0.1647(6) 0.9062(13) 0.052(5) Uani 1 1 d . . .
H30A H -0.1062 0.1662 0.9680 0.078 Uiso 1 1 calc R . .
H30B H -0.1511 0.1645 0.8665 0.078 Uiso 1 1 calc R . .
H30C H -0.0289 0.1911 0.8931 0.078 Uiso 1 1 calc R . .
C31 C 0.0152(17) 0.1112(7) 0.7916(14) 0.065(6) Uani 1 1 d . . .
H31A H -0.0618 0.1144 0.7584 0.097 Uiso 1 1 calc R . .
H31B H 0.0450 0.0802 0.7859 0.097 Uiso 1 1 calc R . .
H31C H 0.0757 0.1321 0.7677 0.097 Uiso 1 1 calc R . .
C32 C -0.0825(15) 0.0806(6) 0.9216(14) 0.063(6) Uani 1 1 d . . .
H32A H -0.1148 0.0859 0.9810 0.094 Uiso 1 1 calc R . .
H32B H -0.0305 0.0538 0.9226 0.094 Uiso 1 1 calc R . .
H32C H -0.1503 0.0760 0.8795 0.094 Uiso 1 1 calc R . .
C33 C 0.3097(17) 0.0522(6) 1.1126(13) 0.051(5) Uani 1 1 d . . .
C34 C 0.4376(16) 0.0572(6) 1.1557(14) 0.065(6) Uani 1 1 d . . .
H34A H 0.4995 0.0568 1.1095 0.098 Uiso 1 1 calc R . .
H34B H 0.4521 0.0321 1.1969 0.098 Uiso 1 1 calc R . .
H34C H 0.4423 0.0858 1.1882 0.098 Uiso 1 1 calc R . .
C35 C 0.313(2) 0.0064(6) 1.0482(16) 0.075(7) Uani 1 1 d . . .
H35A H 0.3905 0.0056 1.0162 0.113 Uiso 1 1 calc R . .
H35B H 0.2452 0.0074 1.0054 0.113 Uiso 1 1 calc R . .
H35C H 0.3063 -0.0206 1.0851 0.113 Uiso 1 1 calc R . .
C36 C 0.2065(17) 0.0462(7) 1.1850(14) 0.068(6) Uani 1 1 d . . .
H36A H 0.2286 0.0213 1.2249 0.102 Uiso 1 1 calc R . .
H36B H 0.1285 0.0394 1.1553 0.102 Uiso 1 1 calc R . .
H36C H 0.1989 0.0740 1.2194 0.102 Uiso 1 1 calc R . .
C37 C 0.5070(13) 0.2678(5) 0.9253(11) 0.030(4) Uani 1 1 d . . .
C38 C 0.6315(14) 0.2510(5) 0.9207(12) 0.040(4) Uani 1 1 d . . .
H38 H 0.6463 0.2196 0.9160 0.048 Uiso 1 1 calc R . .
C39 C 0.7319(15) 0.2820(6) 0.9232(13) 0.048(5) Uani 1 1 d . . .
H39 H 0.8127 0.2714 0.9153 0.058 Uiso 1 1 calc R . .
C40 C 0.7114(15) 0.3266(6) 0.9368(13) 0.051(5) Uani 1 1 d . . .
C41 C 0.5892(14) 0.3432(6) 0.9501(12) 0.045(5) Uani 1 1 d . . .
H41 H 0.5772 0.3740 0.9646 0.054 Uiso 1 1 calc R . .
C42 C 0.4841(13) 0.3134(5) 0.9417(11) 0.035(4) Uani 1 1 d . . .
H42 H 0.4034 0.3245 0.9470 0.042 Uiso 1 1 calc R . .
C43 C 0.3757(14) 0.2855(6) 0.7488(11) 0.035(4) Uani 1 1 d . . .
C44 C 0.1885(15) 0.2875(6) 0.8628(12) 0.039(4) Uani 1 1 d . . .

loop_
_atom_site_aniso_label
_atom_site_aniso_U_11
_atom_site_aniso_U_22
_atom_site_aniso_U_33
_atom_site_aniso_U_23
_atom_site_aniso_U_13
_atom_site_aniso_U_12
Ru1 0.0203(6) 0.0252(6) 0.0209(7) 0.0006(6) -0.0052(4) 0.0007(5)
Br1 0.0541(16) 0.097(2) 0.196(4) 0.050(2) 0.0225(18) 0.0439(14)
Br2 0.0466(14) 0.0818(18) 0.195(4) -0.0352(19) 0.0116(17) -0.0361(12)
N1 0.024(6) 0.024(6) 0.024(7) 0.000(6) 0.000(5) 0.002(5)
N2 0.025(6) 0.027(7) 0.027(7) 0.000(6) 0.000(5) 0.001(5)
O1 0.029(6) 0.041(6) 0.035(7) -0.007(5) -0.010(5) 0.005(5)
O2 0.029(6) 0.039(6) 0.040(7) 0.008(5) -0.011(5) -0.006(5)
O3 0.073(10) 0.099(12) 0.066(11) 0.036(9) -0.019(8) -0.021(9)
O4 0.062(9) 0.093(11) 0.072(11) -0.038(9) -0.010(8) 0.039(8)
C1 0.020(8) 0.033(8) 0.029(9) -0.005(7) -0.006(7) 0.005(6)
C2 0.027(8) 0.037(9) 0.026(9) -0.006(7) -0.011(7) 0.008(7)
C3 0.029(8) 0.037(9) 0.027(10) -0.007(7) -0.005(7) 0.004(7)
C4 0.033(9) 0.039(9) 0.030(10) -0.015(7) -0.009(7) 0.003(7)
C5 0.039(10) 0.043(10) 0.038(11) -0.010(8) -0.003(8) 0.004(8)
C6 0.033(9) 0.041(10) 0.040(11) -0.011(8) -0.005(8) 0.012(7)
C7 0.035(9) 0.042(10) 0.032(10) -0.010(8) -0.002(7) 0.005(7)
C8 0.030(9) 0.048(10) 0.039(11) -0.008(8) -0.007(8) 0.016(8)
C9 0.033(9) 0.058(11) 0.035(11) 0.000(8) -0.014(8) -0.006(8)
C10 0.060(13) 0.064(13) 0.057(14) -0.031(11) -0.007(10) -0.004(10)
C11 0.058(13) 0.064(13) 0.070(16) -0.022(11) -0.017(11) 0.012(10)
C12 0.047(11) 0.050(11) 0.051(13) -0.016(9) -0.005(9) 0.003(8)
C13 0.088(17) 0.064(14) 0.086(19) -0.009(13) -0.024(14) 0.006(12)
C14 0.081(16) 0.087(16) 0.073(18) -0.045(14) -0.009(13) -0.007(14)
C15 0.082(17) 0.066(15) 0.096(19) -0.040(13) -0.025(14) 0.000(12)
C16 0.026(8) 0.033(9) 0.034(10) 0.003(7) -0.003(7) 0.007(6)
C17 0.031(9) 0.038(10) 0.044(11) 0.006(8) -0.010(8) 0.004(7)
C18 0.042(10) 0.038(10) 0.061(13) 0.010(9) 0.000(9) 0.011(8)
C19 0.033(10) 0.043(11) 0.068(14) 0.008(9) 0.005(9) 0.017(8)
C20 0.028(9) 0.044(10) 0.069(14) 0.010(10) 0.005(9) 0.013(8)
C21 0.029(9) 0.039(10) 0.056(12) 0.008(8) -0.005(8) 0.014(7)
C22 0.028(9) 0.035(9) 0.034(10) -0.003(7) -0.006(7) -0.003(7)
C23 0.022(8) 0.033(9) 0.028(9) 0.005(7) -0.005(7) 0.000(6)
C24 0.023(8) 0.037(9) 0.039(10) 0.002(8) -0.010(7) -0.001(7)
C25 0.024(8) 0.039(9) 0.045(11) -0.004(8) -0.003(7) -0.009(7)
C26 0.029(9) 0.038(9) 0.042(11) 0.011(8) -0.003(8) -0.009(7)
C27 0.038(10) 0.035(9) 0.035(11) 0.003(7) -0.007(8) 0.004(7)
C28 0.026(8) 0.036(9) 0.035(10) 0.005(7) -0.009(7) -0.001(7)
C29 0.030(9) 0.046(10) 0.049(12) 0.013(9) -0.015(8) -0.006(7)
C30 0.018(8) 0.070(13) 0.067(14) -0.001(10) -0.015(8) -0.004(8)
C31 0.048(12) 0.079(15) 0.067(16) 0.005(12) -0.012(11) -0.022(11)
C32 0.030(10) 0.080(14) 0.077(15) 0.015(11) -0.026(10) -0.030(9)
C33 0.057(12) 0.040(11) 0.054(13) 0.018(9) -0.015(10) -0.008(8)
C34 0.049(12) 0.064(13) 0.083(16) 0.027(11) -0.022(11) -0.006(9)
C35 0.078(16) 0.049(12) 0.099(19) 0.022(12) -0.009(13) 0.012(11)
C36 0.070(15) 0.061(13) 0.072(16) 0.014(12) -0.006(12) -0.016(11)
C37 0.024(8) 0.033(9) 0.033(10) -0.002(7) -0.005(7) -0.006(6)
C38 0.035(9) 0.035(10) 0.050(12) -0.007(8) 0.004(8) -0.002(7)
C39 0.034(10) 0.050(11) 0.061(14) -0.013(10) -0.002(9) 0.001(8)
C40 0.033(10) 0.054(12) 0.065(14) -0.009(10) -0.005(9) -0.007(8)
C41 0.030(9) 0.045(10) 0.060(13) -0.013(9) -0.010(8) -0.011(8)
C42 0.024(8) 0.040(10) 0.042(11) -0.007(8) 0.000(7) -0.007(7)
C43 0.028(9) 0.043(10) 0.034(11) 0.008(8) -0.013(8) -0.005(7)
C44 0.030(9) 0.042(10) 0.045(12) 0.000(8) -0.014(8) 0.006(8)

loop_
_atom_type_symbol
_atom_type_description
_atom_type_scat_dispersion_real
_atom_type_scat_dispersion_imag
_atom_type_scat_source
C C 0.0033 0.0016 'International Tables Vol C Tables 4.2.6.8 and 6.1.1.4'
H H 0.0000 0.0000 'International Tables Vol C Tables 4.2.6.8 and 6.1.1.4'
N N 0.0061 0.0033 'International Tables Vol C Tables 4.2.6.8 and 6.1.1.4'
O O 0.0106 0.0060 'International Tables Vol C Tables 4.2.6.8 and 6.1.1.4'
Br Br -0.2901 2.4595 'International Tables Vol C Tables 4.2.6.8 and 6.1.1.4'
Ru Ru -1.2594 0.8363 'International Tables Vol C Tables 4.2.6.8 and 6.1.1.4'

loop_
_geom_angle_atom_site_label_1
_geom_angle_atom_site_label_2
_geom_angle_atom_site_label_3
_geom_angle
_geom_angle_site_symmetry_1
_geom_angle_site_symmetry_3
C43 Ru1 C44 91.9(7) . .
C43 Ru1 N1 86.9(6) . .
C44 Ru1 N1 96.0(6) . .
C43 Ru1 O1 90.6(6) . .
C44 Ru1 O1 175.5(6) . .
N1 Ru1 O1 88.0(4) . .
C43 Ru1 O2 176.4(6) . .
C44 Ru1 O2 90.3(6) . .
N1 Ru1 O2 90.1(4) . .
O1 Ru1 O2 87.4(4) . .
C43 Ru1 N2 92.3(5) . .
C44 Ru1 N2 95.6(6) . .
N1 Ru1 N2 168.4(4) . .
O1 Ru1 N2 80.5(4) . .
O2 Ru1 N2 90.4(4) . .
C1 N1 C16 103.2(10) . .
C1 N1 Ru1 128.0(9) . .
C16 N1 Ru1 120.2(9) . .
C37 N2 C22 124.1(12) . .
C37 N2 Ru1 119.6(9) . .
C22 N2 Ru1 116.1(9) . .
C3 O1 Ru1 128.4(8) . .
C24 O2 Ru1 127.6(9) . .
N1 C1 C2 121.8(11) . .
N1 C1 H1 119.1 . .
C2 C1 H1 119.1 . .
C3 C2 C7 121.5(13) . .
C3 C2 C1 124.9(13) . .
C7 C2 C1 113.6(11) . .
O1 C3 C4 120.9(12) . .
O1 C3 C2 121.6(13) . .
C4 C3 C2 117.3(13) . .
C5 C4 C3 117.7(14) . .
C5 C4 C8 122.1(14) . .
C3 C4 C8 119.5(13) . .
C4 C5 C6 128.2(16) . .
C4 C5 H5 115.9 . .
C6 C5 H5 115.9 . .
C5 C6 C7 116.4(15) . .
C5 C6 C12 121.0(14) . .
C7 C6 C12 122.5(14) . .
C6 C7 C2 118.0(14) . .
C6 C7 H7 121.0 . .
C2 C7 H7 121.0 . .
C11 C8 C4 112.1(13) . .
C11 C8 C9 116.9(14) . .
C4 C8 C9 112.4(13) . .
C11 C8 C10 102.9(14) . .
C4 C8 C10 105.1(13) . .
C9 C8 C10 106.0(13) . .
C8 C9 H9A 109.5 . .
C8 C9 H9B 109.5 . .
H9A C9 H9B 109.5 . .
C8 C9 H9C 109.5 . .
H9A C9 H9C 109.5 . .
H9B C9 H9C 109.5 . .
C8 C10 H10A 109.5 . .
C8 C10 H10B 109.5 . .
H10A C10 H10B 109.5 . .
C8 C10 H10C 109.5 . .
H10A C10 H10C 109.5 . .
H10B C10 H10C 109.5 . .
C8 C11 H11A 109.5 . .
C8 C11 H11B 109.5 . .
H11A C11 H11B 109.5 . .
C8 C11 H11C 109.5 . .
H11A C11 H11C 109.5 . .
H11B C11 H11C 109.5 . .
C14 C12 C13 106.1(18) . .
C14 C12 C6 113.1(16) . .
C13 C12 C6 111.3(16) . .
C14 C12 C15 108.1(17) . .
C13 C12 C15 107.5(16) . .
C6 C12 C15 110.5(13) . .
C12 C13 H13A 109.5 . .
C12 C13 H13B 109.5 . .
H13A C13 H13B 109.5 . .
C12 C13 H13C 109.5 . .
H13A C13 H13C 109.5 . .
H13B C13 H13C 109.5 . .
C12 C14 H14A 109.5 . .
C12 C14 H14B 109.5 . .
H14A C14 H14B 109.5 . .
C12 C14 H14C 109.5 . .
H14A C14 H14C 109.5 . .
H14B C14 H14C 109.5 . .
C12 C15 H15A 109.5 . .
C12 C15 H15B 109.5 . .
H15A C15 H15B 109.5 . .
C12 C15 H15C 109.5 . .
H15A C15 H15C 109.5 . .
H15B C15 H15C 109.5 . .
C17 C16 C21 119.4(14) . .
C17 C16 N1 113.3(13) . .
C21 C16 N1 127.2(13) . .
C16 C17 C18 125.8(16) . .
C16 C17 H17 117.1 . .
C18 C17 H17 117.1 . .
C17 C18 C19 116.0(16) . .
C17 C18 H18 122.0 . .
C19 C18 H18 122.0 . .
C20 C19 C18 121.6(14) . .
C20 C19 Br1 117.4(12) . .
C18 C19 Br1 120.6(13) . .
C19 C20 C21 117.1(15) . .
C19 C20 H20 121.4 . .
C21 C20 H20 121.4 . .
C16 C21 C20 119.2(15) . .
C16 C21 H21 120.4 . .
C20 C21 H21 120.4 . .
C23 C22 N2 133.8(14) . .
C23 C22 H22 113.1 . .
N2 C22 H22 113.1 . .
C22 C23 C28 116.1(13) . .
C22 C23 C24 123.9(14) . .
C28 C23 C24 120.0(13) . .
O2 C24 C23 125.6(14) . .
O2 C24 C25 116.4(12) . .
C23 C24 C25 118.0(13) . .
C26 C25 C24 117.0(12) . .
C26 C25 C29 119.1(13) . .
C24 C25 C29 123.5(13) . .
C27 C26 C25 123.3(14) . .
C27 C26 H26 118.3 . .
C25 C26 H26 118.3 . .
C28 C27 C26 117.3(13) . .
C28 C27 C33 123.5(13) . .
C26 C27 C33 119.2(14) . .
C27 C28 C23 124.2(13) . .
C27 C28 H28 117.9 . .
C23 C28 H28 117.9 . .
C30 C29 C25 112.9(13) . .
C30 C29 C32 109.5(15) . .
C25 C29 C32 114.7(13) . .
C30 C29 C31 113.1(15) . .
C25 C29 C31 104.9(14) . .
C32 C29 C31 101.2(14) . .
C29 C30 H30A 109.5 . .
C29 C30 H30B 109.5 . .
H30A C30 H30B 109.5 . .
C29 C30 H30C 109.5 . .
H30A C30 H30C 109.5 . .
H30B C30 H30C 109.5 . .
C29 C31 H31A 109.5 . .
C29 C31 H31B 109.5 . .
H31A C31 H31B 109.5 . .
C29 C31 H31C 109.5 . .
H31A C31 H31C 109.5 . .
H31B C31 H31C 109.5 . .
C29 C32 H32A 109.5 . .
C29 C32 H32B 109.5 . .
H32A C32 H32B 109.5 . .
C29 C32 H32C 109.5 . .
H32A C32 H32C 109.5 . .
H32B C32 H32C 109.5 . .
C34 C33 C27 113.5(14) . .
C34 C33 C36 111.8(16) . .
C27 C33 C36 110.1(15) . .
C34 C33 C35 107.1(16) . .
C27 C33 C35 104.9(14) . .
C36 C33 C35 109.2(15) . .
C33 C34 H34A 109.5 . .
C33 C34 H34B 109.5 . .
H34A C34 H34B 109.5 . .
C33 C34 H34C 109.5 . .
H34A C34 H34C 109.5 . .
H34B C34 H34C 109.5 . .
C33 C35 H35A 109.5 . .
C33 C35 H35B 109.5 . .
H35A C35 H35B 109.5 . .
C33 C35 H35C 109.5 . .
H35A C35 H35C 109.5 . .
H35B C35 H35C 109.5 . .
C33 C36 H36A 109.5 . .
C33 C36 H36B 109.5 . .
H36A C36 H36B 109.5 . .
C33 C36 H36C 109.5 . .
H36A C36 H36C 109.5 . .
H36B C36 H36C 109.5 . .
N2 C37 C42 124.9(13) . .
N2 C37 C38 114.4(13) . .
C42 C37 C38 120.7(13) . .
C39 C38 C37 119.9(14) . .
C39 C38 H38 120.0 . .
C37 C38 H38 120.0 . .
C40 C39 C38 120.0(16) . .
C40 C39 H39 120.0 . .
C38 C39 H39 120.0 . .
C39 C40 C41 120.5(16) . .
C39 C40 Br2 121.1(13) . .
C41 C40 Br2 118.0(13) . .
C40 C41 C42 121.2(15) . .
C40 C41 H41 119.4 . .
C42 C41 H41 119.4 . .
C37 C42 C41 117.2(14) . .
C37 C42 H42 121.4 . .
C41 C42 H42 121.4 . .
O3 C43 Ru1 174.9(16) . .
O4 C44 Ru1 174.9(16) . .

loop_
_geom_bond_atom_site_label_1
_geom_bond_atom_site_label_2
_geom_bond_distance
_geom_bond_site_symmetry_2
Ru1 C43 1.806(17) .
Ru1 C44 1.870(18) .
Ru1 N1 1.964(11) .
Ru1 O1 2.037(10) .
Ru1 O2 2.049(10) .
Ru1 N2 2.159(11) .
Br1 C19 1.882(15) .
Br2 C40 1.869(16) .
N1 C1 1.310(17) .
N1 C16 1.593(17) .
N2 C37 1.337(17) .
N2 C22 1.351(18) .
O1 C3 1.356(16) .
O2 C24 1.232(17) .
O3 C43 1.188(19) .
O4 C44 1.127(19) .
C1 C2 1.528(18) .
C1 H1 0.9300 .
C2 C3 1.384(18) .
C2 C7 1.429(19) .
C3 C4 1.36(2) .
C4 C5 1.314(19) .
C4 C8 1.550(19) .
C5 C6 1.34(2) .
C5 H5 0.9300 .
C6 C7 1.35(2) .
C6 C12 1.54(2) .
C7 H7 0.9300 .
C8 C11 1.52(2) .
C8 C9 1.55(2) .
C8 C10 1.66(2) .
C9 H9A 0.9600 .
C9 H9B 0.9600 .
C9 H9C 0.9600 .
C10 H10A 0.9600 .
C10 H10B 0.9600 .
C10 H10C 0.9600 .
C11 H11A 0.9600 .
C11 H11B 0.9600 .
C11 H11C 0.9600 .
C12 C14 1.43(3) .
C12 C13 1.47(3) .
C12 C15 1.61(2) .
C13 H13A 0.9600 .
C13 H13B 0.9600 .
C13 H13C 0.9600 .
C14 H14A 0.9600 .
C14 H14B 0.9600 .
C14 H14C 0.9600 .
C15 H15A 0.9600 .
C15 H15B 0.9600 .
C15 H15C 0.9600 .
C16 C17 1.33(2) .
C16 C21 1.36(2) .
C17 C18 1.34(2) .
C17 H17 0.9300 .
C18 C19 1.41(2) .
C18 H18 0.9300 .
C19 C20 1.39(2) .
C20 C21 1.440(19) .
C20 H20 0.9300 .
C21 H21 0.9300 .
C22 C23 1.328(19) .
C22 H22 0.9300 .
C23 C28 1.401(19) .
C23 C24 1.442(18) .
C24 C25 1.47(2) .
C25 C26 1.45(2) .
C25 C29 1.516(19) .
C26 C27 1.402(19) .
C26 H26 0.9300 .
C27 C28 1.37(2) .
C27 C33 1.54(2) .
C28 H28 0.9300 .
C29 C30 1.48(2) .
C29 C32 1.53(2) .
C29 C31 1.54(3) .
C30 H30A 0.9600 .
C30 H30B 0.9600 .
C30 H30C 0.9600 .
C31 H31A 0.9600 .
C31 H31B 0.9600 .
C31 H31C 0.9600 .
C32 H32A 0.9600 .
C32 H32B 0.9600 .
C32 H32C 0.9600 .
C33 C34 1.51(2) .
C33 C36 1.56(3) .
C33 C35 1.64(3) .
C34 H34A 0.9600 .
C34 H34B 0.9600 .
C34 H34C 0.9600 .
C35 H35A 0.9600 .
C35 H35B 0.9600 .
C35 H35C 0.9600 .
C36 H36A 0.9600 .
C36 H36B 0.9600 .
C36 H36C 0.9600 .
C37 C42 1.37(2) .
C37 C38 1.43(2) .
C38 C39 1.41(2) .
C38 H38 0.9300 .
C39 C40 1.33(2) .
C39 H39 0.9300 .
C40 C41 1.41(2) .
C41 C42 1.426(19) .
C41 H41 0.9300 .
C42 H42 0.9300 .

loop_
_geom_torsion_atom_site_label_1
_geom_torsion_atom_site_label_2
_geom_torsion_atom_site_label_3
_geom_torsion_atom_site_label_4
_geom_torsion
_geom_torsion_site_symmetry_1
_geom_torsion_site_symmetry_2
_geom_torsion_site_symmetry_3
_geom_torsion_site_symmetry_4
C43 Ru1 N1 C1 120.1(13) . . . .
C44 Ru1 N1 C1 -148.4(13) . . . .
O1 Ru1 N1 C1 29.4(12) . . . .
O2 Ru1 N1 C1 -58.0(12) . . . .
N2 Ru1 N1 C1 34(3) . . . .
C43 Ru1 N1 C16 -97.8(11) . . . .
C44 Ru1 N1 C16 -6.3(11) . . . .
O1 Ru1 N1 C16 171.5(10) . . . .
O2 Ru1 N1 C16 84.1(10) . . . .
N2 Ru1 N1 C16 176.1(19) . . . .
C43 Ru1 N2 C37 16.0(12) . . . .
C44 Ru1 N2 C37 -76.1(12) . . . .
N1 Ru1 N2 C37 101(2) . . . .
O1 Ru1 N2 C37 106.2(11) . . . .
O2 Ru1 N2 C37 -166.5(11) . . . .
C43 Ru1 N2 C22 -167.8(11) . . . .
C44 Ru1 N2 C22 100.1(11) . . . .
N1 Ru1 N2 C22 -82(3) . . . .
O1 Ru1 N2 C22 -77.6(10) . . . .
O2 Ru1 N2 C22 9.7(11) . . . .
C43 Ru1 O1 C3 -110.6(13) . . . .
C44 Ru1 O1 C3 127(7) . . . .
N1 Ru1 O1 C3 -23.8(12) . . . .
O2 Ru1 O1 C3 66.3(12) . . . .
N2 Ru1 O1 C3 157.1(13) . . . .
C43 Ru1 O2 C24 120(9) . . . .
C44 Ru1 O2 C24 -112.8(14) . . . .
N1 Ru1 O2 C24 151.2(14) . . . .
O1 Ru1 O2 C24 63.2(14) . . . .
N2 Ru1 O2 C24 -17.2(14) . . . .
C16 N1 C1 C2 -170.9(13) . . . .
Ru1 N1 C1 C2 -24(2) . . . .
N1 C1 C2 C3 1(2) . . . .
N1 C1 C2 C7 -179.5(14) . . . .
Ru1 O1 C3 C4 -171.9(12) . . . .
Ru1 O1 C3 C2 12(2) . . . .
C7 C2 C3 O1 -174.9(14) . . . .
C1 C2 C3 O1 4(2) . . . .
C7 C2 C3 C4 9(2) . . . .
C1 C2 C3 C4 -171.5(15) . . . .
O1 C3 C4 C5 172.8(16) . . . .
C2 C3 C4 C5 -11(2) . . . .
O1 C3 C4 C8 3(2) . . . .
C2 C3 C4 C8 178.6(15) . . . .
C3 C4 C5 C6 7(3) . . . .
C8 C4 C5 C6 177.3(17) . . . .
C4 C5 C6 C7 0(3) . . . .
C4 C5 C6 C12 179.3(18) . . . .
C5 C6 C7 C2 -2(2) . . . .
C12 C6 C7 C2 178.1(16) . . . .
C3 C2 C7 C6 -2(3) . . . .
C1 C2 C7 C6 178.4(15) . . . .
C5 C4 C8 C11 16(3) . . . .
C3 C4 C8 C11 -174.1(16) . . . .
C5 C4 C8 C9 -117.9(18) . . . .
C3 C4 C8 C9 52(2) . . . .
C5 C4 C8 C10 127.3(17) . . . .
C3 C4 C8 C10 -63(2) . . . .
C5 C6 C12 C14 -58(2) . . . .
C7 C6 C12 C14 121(2) . . . .
C5 C6 C12 C13 61(2) . . . .
C7 C6 C12 C13 -120(2) . . . .
C5 C6 C12 C15 -179.8(18) . . . .
C7 C6 C12 C15 0(3) . . . .
C1 N1 C16 C17 -134.1(15) . . . .
Ru1 N1 C16 C17 75.7(15) . . . .
C1 N1 C16 C21 50(2) . . . .
Ru1 N1 C16 C21 -99.8(17) . . . .
C21 C16 C17 C18 -2(3) . . . .
N1 C16 C17 C18 -177.4(16) . . . .
C16 C17 C18 C19 -6(3) . . . .
C17 C18 C19 C20 8(3) . . . .
C17 C18 C19 Br1 -179.5(13) . . . .
C18 C19 C20 C21 -2(3) . . . .
Br1 C19 C20 C21 -174.8(14) . . . .
C17 C16 C21 C20 8(3) . . . .
N1 C16 C21 C20 -176.9(15) . . . .
C19 C20 C21 C16 -6(3) . . . .
C37 N2 C22 C23 176.7(17) . . . .
Ru1 N2 C22 C23 1(2) . . . .
N2 C22 C23 C28 170.6(16) . . . .
N2 C22 C23 C24 -10(3) . . . .
Ru1 O2 C24 C23 14(2) . . . .
Ru1 O2 C24 C25 -167.7(10) . . . .
C22 C23 C24 O2 3(3) . . . .
C28 C23 C24 O2 -178.4(15) . . . .
C22 C23 C24 C25 -175.9(15) . . . .
C28 C23 C24 C25 3(2) . . . .
O2 C24 C25 C26 -179.9(15) . . . .
C23 C24 C25 C26 -1(2) . . . .
O2 C24 C25 C29 -8(2) . . . .
C23 C24 C25 C29 171.2(15) . . . .
C24 C25 C26 C27 -4(2) . . . .
C29 C25 C26 C27 -176.5(16) . . . .
C25 C26 C27 C28 7(3) . . . .
C25 C26 C27 C33 -175.2(16) . . . .
C26 C27 C28 C23 -5(2) . . . .
C33 C27 C28 C23 177.2(17) . . . .
C22 C23 C28 C27 179.0(16) . . . .
C24 C23 C28 C27 0(2) . . . .
C26 C25 C29 C30 121.7(17) . . . .
C24 C25 C29 C30 -50(2) . . . .
C26 C25 C29 C32 -5(2) . . . .
C24 C25 C29 C32 -176.8(16) . . . .
C26 C25 C29 C31 -114.7(17) . . . .
C24 C25 C29 C31 73.1(19) . . . .
C28 C27 C33 C34 -4(3) . . . .
C26 C27 C33 C34 178.6(17) . . . .
C28 C27 C33 C36 122.6(18) . . . .
C26 C27 C33 C36 -55(2) . . . .
C28 C27 C33 C35 -120.0(17) . . . .
C26 C27 C33 C35 62(2) . . . .
C22 N2 C37 C42 -116.7(18) . . . .
Ru1 N2 C37 C42 59.2(19) . . . .
C22 N2 C37 C38 62(2) . . . .
Ru1 N2 C37 C38 -121.7(13) . . . .
N2 C37 C38 C39 174.1(15) . . . .
C42 C37 C38 C39 -7(3) . . . .
C37 C38 C39 C40 5(3) . . . .
C38 C39 C40 C41 1(3) . . . .
C38 C39 C40 Br2 174.6(14) . . . .
C39 C40 C41 C42 -5(3) . . . .
Br2 C40 C41 C42 -179.3(13) . . . .
N2 C37 C42 C41 -178.6(15) . . . .
C38 C37 C42 C41 2(2) . . . .
C40 C41 C42 C37 4(3) . . . .
C44 Ru1 C43 O3 157(16) . . . .
N1 Ru1 C43 O3 -107(17) . . . .
O1 Ru1 C43 O3 -19(16) . . . .
O2 Ru1 C43 O3 -76(19) . . . .
N2 Ru1 C43 O3 61(17) . . . .
C43 Ru1 C44 O4 -129(18) . . . .
N1 Ru1 C44 O4 144(18) . . . .
O1 Ru1 C44 O4 -7(23) . . . .
O2 Ru1 C44 O4 54(18) . . . .
N2 Ru1 C44 O4 -37(18) . . . .

loop_
_platon_squeeze_void_nr
_platon_squeeze_void_average_x
_platon_squeeze_void_average_y
_platon_squeeze_void_average_z
_platon_squeeze_void_volume
_platon_squeeze_void_count_electrons
1 -0.172 0.002 0.245 155.6 8.1
2 0.171 -0.002 0.755 155.5 7.4
3 0.171 0.502 0.255 155.5 6.5
4 -0.172 0.498 0.745 155.6 7.4
5 0.021 0.743 0.000 6.6 1.0
6 0.021 0.757 0.500 6.6 1.0
7 0.312 0.118 0.306 6.8 0.4
8 0.312 0.382 0.806 6.8 0.5
9 0.687 0.618 0.194 6.8 0.8
10 0.687 0.882 0.694 6.8 1.1
11 0.979 0.243 0.500 6.6 1.1
12 0.979 0.257 0.000 6.6 1.1
